data_7055397
loop_
_publ_author_name
'\<Svec, Petr'
'Barto\<s, Karel'
'R\%u\<zi\<ckov\'a, Zde\<nka'
'Cu\<r\'inov\'a, Petra'
'Du\<sek, Libor'
'Turek, Jan'
'De Proft, Frank'
'R\%u\<zi\<cka, Ale\<s'

_publ_section_title
;
 C,N-Chelated organotin(iv) azides: synthesis, structure and use within
 click chemistry
;
_journal_issue 7
_journal_name_full 'New J. Chem.'
_journal_page_first 5808
_journal_paper_doi 10.1039/C5NJ03187G
_journal_volume 40
_journal_year 2016
_chemical_formula_moiety '3(C23 H25 N5 Sn), 2(C H Cl3), H2 O'
_chemical_formula_sum 'C71 H79 Cl6 N15 O Sn3'
_chemical_formula_weight 1727.26
_chemical_name_systematic
;
 ?
;
_space_group_crystal_system triclinic
_space_group_IT_number 2
_space_group_name_Hall '-P 1'
_space_group_name_H-M_alt 'P -1'
_symmetry_space_group_name_Hall '-P 1'
_symmetry_space_group_name_H-M 'P -1'
_atom_sites_solution_hydrogens difmap
_audit_creation_method SHELXL-97
_audit_update_record
;
2015-10-22 deposited with the CCDC.
2016-02-29 downloaded from the CCDC.
;
_cell_angle_alpha 81.282(7)
_cell_angle_beta 80.812(8)
_cell_angle_gamma 68.233(8)
_cell_formula_units_Z 2
_cell_length_a 10.9088(9)
_cell_length_b 13.3100(7)
_cell_length_c 28.147(3)
_cell_measurement_reflns_used 69001
_cell_measurement_temperature 150(1)
_cell_measurement_theta_max 27.5
_cell_measurement_theta_min 1
_cell_volume 3727.7(6)
_computing_cell_refinement 'COLLECT and DENZO'
_computing_data_collection 'COLLECT (Hooft, 1998) and DENZO (Otwinowski & Minor, 1997)'
_computing_data_reduction 'COLLECT and DENZO'
_computing_molecular_graphics 'PLATON (Spek, 2003)'
_computing_publication_material 'SHELXL-97 (Sheldrick, 2008)'
_computing_structure_refinement 'SHELXL-2013 (Sheldrick, 2013)'
_computing_structure_solution 'SIR92 (Altomare et al., 1994)'
_diffrn_ambient_temperature 150(1)
_diffrn_detector_area_resol_mean 9.091
_diffrn_measured_fraction_theta_full 0.981
_diffrn_measured_fraction_theta_max 0.953
_diffrn_measurement_device_type 'Bruker Nonius KappaCCD area detector'
_diffrn_measurement_method '\f and \w scans to fill the Ewald sphere'
_diffrn_radiation_monochromator graphite
_diffrn_radiation_source 'fine-focus sealed tube'
_diffrn_radiation_type MoK\a
_diffrn_radiation_wavelength 0.71073
_diffrn_reflns_av_R_equivalents 0.0325
_diffrn_reflns_av_unetI/netI 0.0217
_diffrn_reflns_Laue_measured_fraction_full 0.981
_diffrn_reflns_Laue_measured_fraction_max 0.953
_diffrn_reflns_limit_h_max 14
_diffrn_reflns_limit_h_min -14
_diffrn_reflns_limit_k_max 17
_diffrn_reflns_limit_k_min -17
_diffrn_reflns_limit_l_max 36
_diffrn_reflns_limit_l_min -36
_diffrn_reflns_number 68944
_diffrn_reflns_point_group_measured_fraction_full 0.981
_diffrn_reflns_point_group_measured_fraction_max 0.953
_diffrn_reflns_theta_full 25.242
_diffrn_reflns_theta_max 27.499
_diffrn_reflns_theta_min 1.473
_diffrn_standards_number 0
_exptl_absorpt_coefficient_mu 1.266
_exptl_absorpt_correction_T_max 0.765
_exptl_absorpt_correction_T_min 0.619
_exptl_absorpt_correction_type integration
_exptl_absorpt_process_details
;
Gaussian integration (Coppens, 1970)
;
_exptl_crystal_colour colourless
_exptl_crystal_density_diffrn 1.539
_exptl_crystal_description block
_exptl_crystal_F_000 1740
_exptl_crystal_size_max 0.54
_exptl_crystal_size_mid 0.36
_exptl_crystal_size_min 0.25
_refine_diff_density_max 3.743
_refine_diff_density_min -3.528
_refine_diff_density_rms 0.134
_refine_ls_extinction_method none
_refine_ls_goodness_of_fit_ref 1.054
_refine_ls_hydrogen_treatment constr
_refine_ls_matrix_type full
_refine_ls_number_parameters 868
_refine_ls_number_reflns 16321
_refine_ls_number_restraints 18
_refine_ls_restrained_S_all 1.096
_refine_ls_R_factor_all 0.0591
_refine_ls_R_factor_gt 0.0548
_refine_ls_shift/su_max 0.001
_refine_ls_shift/su_mean 0.000
_refine_ls_structure_factor_coef Fsqd
_refine_ls_weighting_details 'w=1/[\s^2^(Fo^2^)+(0.0351P)^2^+31.5160P] where P=(Fo^2^+2Fc^2^)/3'
_refine_ls_weighting_scheme calc
_refine_ls_wR_factor_gt 0.1229
_refine_ls_wR_factor_ref 0.1262
_reflns_Friedel_coverage 0.000
_reflns_number_gt 15203
_reflns_number_total 16321
_reflns_threshold_expression 'I > 2\s(I)'
_cod_data_source_file c5nj03187g2.cif
_cod_data_source_block shelx
_cod_depositor_comments 'Adding full bibliography for 7055396--7055402.cif.'
_cod_original_cell_volume 3727.8(6)
_cod_database_code 7055397
_shelx_space_group_comment
;
The symmetry employed for this shelxl refinement is uniquely defined
by the following loop, which should always be used as a source of
symmetry information in preference to the above space-group names.
They are only intended as comments.
;

loop_
_space_group_symop_operation_xyz
'x, y, z'
'-x, -y, -z'

loop_
_atom_site_label
_atom_site_type_symbol
_atom_site_fract_x
_atom_site_fract_y
_atom_site_fract_z
_atom_site_U_iso_or_equiv
_atom_site_adp_type
_atom_site_occupancy
_atom_site_site_symmetry_order
_atom_site_calc_flag
_atom_site_refinement_flags_posn
_atom_site_refinement_flags_adp
_atom_site_refinement_flags_occupancy
_atom_site_disorder_assembly
_atom_site_disorder_group
Sn1 Sn 0.38423(3) 0.15658(3) 0.24219(2) 0.01915(8) Uani 1 1 d . . . . .
Sn3 Sn -0.03787(3) -0.34126(3) 0.38101(2) 0.01933(8) Uani 1 1 d . . . . .
Sn2 Sn 0.65127(3) 0.54361(2) 0.10574(2) 0.01649(7) Uani 1 1 d . . . . .
Cl1 Cl 0.34958(17) -0.28825(13) 0.50431(6) 0.0482(3) Uani 1 1 d . . . . .
Cl2 Cl 0.24780(19) -0.06851(14) 0.53005(7) 0.0560(4) Uani 1 1 d . . . . .
Cl3 Cl 0.0679(2) -0.1798(2) 0.52436(8) 0.0740(6) Uani 1 1 d . . . . .
N11 N 0.0402(4) -0.1871(3) 0.35661(15) 0.0233(8) Uani 1 1 d . . . . .
C110 C 0.6156(5) 0.5555(4) 0.18175(16) 0.0204(9) Uani 1 1 d . . . . .
C210 C -0.1558(5) -0.2748(4) 0.44424(18) 0.0253(10) Uani 1 1 d . . . . .
C111 C 0.6931(6) 0.4752(4) 0.21350(19) 0.0290(11) Uani 1 1 d . . . . .
H111 H 0.7625 0.4161 0.2015 0.035 Uiso 1 1 d R U . . .
C106 C 0.5247(5) 0.7554(4) 0.03598(17) 0.0243(10) Uani 1 1 d . . . . .
H106 H 0.4425 0.7525 0.0498 0.029 Uiso 1 1 d R U . . .
N1 N 0.1603(4) 0.1762(3) 0.22620(15) 0.0236(8) Uani 1 1 d . . . . .
C17 C 0.5637(5) 0.0955(4) 0.14605(17) 0.0259(10) Uani 1 1 d . . . . .
H17 H 0.5840 0.1564 0.1484 0.031 Uiso 1 1 d R U . . .
C5 C 0.2624(6) 0.5153(4) 0.21906(18) 0.0290(11) Uani 1 1 d . . . . .
H5 H 0.3023 0.5675 0.2122 0.035 Uiso 1 1 d R U . . .
C211 C -0.1254(6) -0.3210(5) 0.49082(19) 0.0332(12) Uani 1 1 d . . . . .
H211 H -0.0469 -0.3798 0.4949 0.040 Uiso 1 1 d R U . . .
C8 C 0.1123(5) 0.0865(4) 0.2468(2) 0.0315(11) Uani 1 1 d . . . . .
H8A H 0.0222 0.1057 0.2404 0.038 Uiso 1 1 d R U . . .
H8B H 0.1163 0.0747 0.2811 0.038 Uiso 1 1 d R U . . .
H8C H 0.1670 0.0211 0.2324 0.038 Uiso 1 1 d R U . . .
C105 C 0.5313(6) 0.8368(4) -0.00040(19) 0.0337(12) Uani 1 1 d . . . . .
H105 H 0.4535 0.8902 -0.0098 0.040 Uiso 1 1 d R U . . .
C221 C 0.2342(5) -0.5122(4) 0.35089(18) 0.0259(10) Uani 1 1 d . . . . .
H221 H 0.1929 -0.5154 0.3250 0.031 Uiso 1 1 d R U . . .
C10 C 0.3671(5) 0.0567(4) 0.30757(17) 0.0248(10) Uani 1 1 d . . . . .
C20 C 0.5062(6) -0.0860(4) 0.1375(2) 0.0342(12) Uani 1 1 d . . . . .
H20 H 0.4860 -0.1468 0.1349 0.041 Uiso 1 1 d R U . . .
C104 C 0.6527(6) 0.8397(5) -0.0218(2) 0.0365(13) Uani 1 1 d . . . . .
H104 H 0.6567 0.8919 -0.0475 0.044 Uiso 1 1 d R U . . .
C1 C 0.2811(5) 0.3275(4) 0.23466(16) 0.0210(9) Uani 1 1 d . . . . .
C120 C 0.8434(6) 0.1930(4) 0.0933(2) 0.0332(12) Uani 1 1 d . . . . .
H120 H 0.8660 0.1300 0.1146 0.040 Uiso 1 1 d R U . . .
N7 N 0.4461(4) 0.5461(3) 0.10060(15) 0.0225(8) Uani 1 1 d . . . . .
C109 C 0.9801(5) 0.4584(4) 0.1120(2) 0.0297(11) Uani 1 1 d . . . . .
109A H 0.9876 0.4045 0.0915 0.036 Uiso 1 1 d R U . . .
109B H 0.9629 0.4323 0.1451 0.036 Uiso 1 1 d R U . . .
109C H 1.0616 0.4726 0.1075 0.036 Uiso 1 1 d R U . . .
C119 C 0.8693(6) 0.1864(4) 0.0436(2) 0.0358(12) Uani 1 1 d . . . . .
H119 H 0.9119 0.1190 0.0317 0.043 Uiso 1 1 d R U . . .
C204 C -0.2314(5) -0.1547(5) 0.23146(19) 0.0319(11) Uani 1 1 d . . . . .
H204 H -0.2635 -0.1193 0.2025 0.038 Uiso 1 1 d R U . . .
C6 C 0.3407(5) 0.4057(4) 0.22469(17) 0.0248(10) Uani 1 1 d . . . . .
H6 H 0.4327 0.3844 0.2219 0.030 Uiso 1 1 d R U . . .
N13 N -0.0296(5) -0.5686(4) 0.36298(18) 0.0353(11) Uani 1 1 d . . . . .
C103 C 0.7689(6) 0.7637(5) -0.00619(19) 0.0324(12) Uani 1 1 d . . . . .
H103 H 0.8505 0.7676 -0.0200 0.039 Uiso 1 1 d R U . . .
C115 C 0.5129(5) 0.6433(4) 0.20059(19) 0.0274(10) Uani 1 1 d . . . . .
H115 H 0.4597 0.6979 0.1801 0.033 Uiso 1 1 d R U . . .
C219 C 0.4298(5) -0.5714(5) 0.3923(2) 0.0349(12) Uani 1 1 d . . . . .
H219 H 0.5189 -0.6132 0.3942 0.042 Uiso 1 1 d R U . . .
N12 N -0.1113(4) -0.4806(3) 0.38616(15) 0.0257(9) Uani 1 1 d . . . . .
N5 N 0.7480(4) 0.1760(4) 0.28565(16) 0.0285(9) Uani 1 1 d . . . . .
C9 C 0.1502(5) 0.1961(4) 0.1738(2) 0.0307(11) Uani 1 1 d . . . . .
H9A H 0.0594 0.2152 0.1682 0.037 Uiso 1 1 d R U . . .
H9B H 0.2042 0.1314 0.1587 0.037 Uiso 1 1 d R U . . .
H9C H 0.1806 0.2545 0.1602 0.037 Uiso 1 1 d R U . . .
C218 C 0.3580(5) -0.5065(5) 0.4282(2) 0.0329(12) Uani 1 1 d . . . . .
H218 H 0.3988 -0.5050 0.4546 0.039 Uiso 1 1 d R U . . .
C216 C 0.1622(5) -0.4453(4) 0.38651(17) 0.0224(9) Uani 1 1 d . . . . .
N6 N 0.8696(4) 0.5601(3) 0.09951(15) 0.0208(8) Uani 1 1 d . . . . .
N8 N 0.3472(4) 0.6401(3) 0.11138(16) 0.0267(9) Uani 1 1 d . . . . .
C11 C 0.4478(6) -0.0519(5) 0.30991(19) 0.0314(11) Uani 1 1 d . . . . .
H11 H 0.5024 -0.0797 0.2824 0.038 Uiso 1 1 d R U . . .
C19 C 0.5930(6) -0.0547(5) 0.10230(19) 0.0317(11) Uani 1 1 d . . . . .
H19 H 0.6303 -0.0938 0.0756 0.038 Uiso 1 1 d R U . . .
C22 C 0.6361(5) 0.1577(4) 0.29805(18) 0.0238(10) Uani 1 1 d . . . . .
C12 C 0.4483(7) -0.1195(5) 0.3525(2) 0.0444(15) Uani 1 1 d . . . . .
H12 H 0.5049 -0.1918 0.3539 0.053 Uiso 1 1 d R U . . .
C207 C -0.0702(5) -0.1061(4) 0.33125(19) 0.0266(10) Uani 1 1 d . . . . .
207A H -0.0384 -0.0532 0.3109 0.032 Uiso 1 1 d R U . . .
207B H -0.1406 -0.0679 0.3549 0.032 Uiso 1 1 d R U . . .
C116 C 0.7468(5) 0.3883(4) 0.08001(17) 0.0197(9) Uani 1 1 d . . . . .
C101 C 0.6404(5) 0.6772(4) 0.05196(16) 0.0209(9) Uani 1 1 d . . . . .
C223 C -0.3434(6) -0.4214(6) 0.4273(3) 0.0478(16) Uani 1 1 d . . . . .
223A H -0.4160 -0.4473 0.4310 0.057 Uiso 1 1 d R U . . .
223B H -0.3681 -0.3504 0.4098 0.057 Uiso 1 1 d R U . . .
223C H -0.3220 -0.4177 0.4586 0.057 Uiso 1 1 d R U . . .
C23 C 0.5910(6) 0.1247(5) 0.34867(19) 0.0332(12) Uani 1 1 d . . . . .
H23A H 0.6481 0.1305 0.3699 0.040 Uiso 1 1 d R U . . .
H23B H 0.5959 0.0506 0.3510 0.040 Uiso 1 1 d R U . . .
H23C H 0.5012 0.1705 0.3578 0.040 Uiso 1 1 d R U . . .
N9 N 0.2349(4) 0.6321(4) 0.10573(17) 0.0315(10) Uani 1 1 d . . . . .
C222 C -0.2254(5) -0.4973(4) 0.40074(19) 0.0275(10) Uani 1 1 d . . . . .
C121 C 0.7830(5) 0.2932(4) 0.11133(18) 0.0255(10) Uani 1 1 d . . . . .
H121 H 0.7662 0.2972 0.1445 0.031 Uiso 1 1 d R U . . .
C212 C -0.2126(7) -0.2807(6) 0.5311(2) 0.0456(16) Uani 1 1 d . . . . .
H212 H -0.1921 -0.3122 0.5620 0.055 Uiso 1 1 d R U . . .
N4 N 0.7544(4) 0.2037(4) 0.23711(16) 0.0289(9) Uani 1 1 d . . . . .
N10 N 0.2565(4) 0.5345(4) 0.09155(17) 0.0323(10) Uani 1 1 d . . . . .
C25 C 0.1146(2) -0.1253(2) 0.11066(9) 0.070(3) Uani 1 1 d D . . . .
H25 H 0.1711 -0.2007 0.1059 0.084 Uiso 1 1 d R U . A .
N15 N -0.2188(5) -0.5913(4) 0.38814(17) 0.0326(10) Uani 1 1 d . . . . .
C205 C -0.2400(5) -0.2552(5) 0.24814(18) 0.0298(11) Uani 1 1 d . . . . .
H205 H -0.2812 -0.2859 0.2310 0.036 Uiso 1 1 d R U . . .
C107 C 0.8887(5) 0.5963(4) 0.04750(18) 0.0279(10) Uani 1 1 d . . . . .
107A H 0.9145 0.5345 0.0289 0.033 Uiso 1 1 d R U . . .
107B H 0.9599 0.6253 0.0416 0.033 Uiso 1 1 d R U . . .
C117 C 0.7739(5) 0.3810(4) 0.03036(17) 0.0241(10) Uani 1 1 d . . . . .
H117 H 0.7521 0.4442 0.0092 0.029 Uiso 1 1 d R U . . .
N3 N 0.6496(4) 0.2020(4) 0.22115(15) 0.0280(9) Uani 1 1 d . . . . .
C18 C 0.6207(5) 0.0355(5) 0.10679(19) 0.0311(11) Uani 1 1 d . . . . .
H18 H 0.6793 0.0562 0.0832 0.037 Uiso 1 1 d R U . . .
N14 N -0.0959(5) -0.6333(4) 0.36468(18) 0.0363(11) Uani 1 1 d . . . . .
C215 C -0.2741(5) -0.1870(4) 0.4394(2) 0.0304(11) Uani 1 1 d . . . . .
H215 H -0.2956 -0.1548 0.4086 0.036 Uiso 1 1 d R U . . .
C122 C 0.3865(5) 0.4830(4) 0.08873(19) 0.0285(11) Uani 1 1 d . . . . .
C209 C 0.1615(5) -0.2197(4) 0.3222(2) 0.0307(11) Uani 1 1 d . . . . .
209A H 0.1447 -0.2479 0.2955 0.037 Uiso 1 1 d R U . . .
209B H 0.2318 -0.2749 0.3382 0.037 Uiso 1 1 d R U . . .
209C H 0.1871 -0.1579 0.3106 0.037 Uiso 1 1 d R U . . .
C3 C 0.0656(5) 0.4704(4) 0.23385(18) 0.0260(10) Uani 1 1 d . . . . .
H3 H -0.0266 0.4926 0.2373 0.031 Uiso 1 1 d R U . . .
C217 C 0.2257(5) -0.4426(4) 0.42552(19) 0.0293(11) Uani 1 1 d . . . . .
H217 H 0.1786 -0.3984 0.4498 0.035 Uiso 1 1 d R U . . .
C203 C -0.1743(5) -0.1068(4) 0.25760(19) 0.0294(11) Uani 1 1 d . . . . .
H203 H -0.1706 -0.0385 0.2465 0.035 Uiso 1 1 d R U . . .
C24 C 0.2233(6) -0.1941(5) 0.53917(19) 0.0327(12) Uani 1 1 d . . . . .
H24 H 0.2283 -0.2216 0.5735 0.039 Uiso 1 1 d R U . . .
C213 C -0.3295(7) -0.1939(6) 0.5253(2) 0.0464(16) Uani 1 1 d . . . . .
H213 H -0.3872 -0.1668 0.5523 0.056 Uiso 1 1 d R U . . .
N2 N 0.5722(4) 0.1717(3) 0.25913(14) 0.0232(8) Uani 1 1 d . . . . .
C206 C -0.1868(5) -0.3109(4) 0.29051(18) 0.0258(10) Uani 1 1 d . . . . .
H206 H -0.1909 -0.3793 0.3015 0.031 Uiso 1 1 d R U . . .
C4 C 0.1258(6) 0.5477(4) 0.22368(19) 0.0292(11) Uani 1 1 d . . . . .
H4 H 0.0742 0.6212 0.2200 0.035 Uiso 1 1 d R U . . .
C112 C 0.6674(7) 0.4815(5) 0.2632(2) 0.0398(14) Uani 1 1 d . . . . .
H112 H 0.7195 0.4272 0.2841 0.048 Uiso 1 1 d R U . . .
C14 C 0.2825(7) 0.0282(6) 0.3911(2) 0.0433(15) Uani 1 1 d . . . . .
H14 H 0.2261 0.0556 0.4183 0.052 Uiso 1 1 d R U . . .
C2 C 0.1424(5) 0.3604(4) 0.23896(17) 0.0227(9) Uani 1 1 d . . . . .
C208 C 0.0627(6) -0.1385(5) 0.3968(2) 0.0337(12) Uani 1 1 d . . . . .
208A H 0.0812 -0.0738 0.3843 0.040 Uiso 1 1 d R U . . .
208B H 0.1371 -0.1899 0.4120 0.040 Uiso 1 1 d R U . . .
208C H -0.0149 -0.1207 0.4201 0.040 Uiso 1 1 d R U . . .
C16 C 0.4765(4) 0.0646(4) 0.18209(16) 0.0205(9) Uani 1 1 d . . . . .
C214 C -0.3612(6) -0.1470(5) 0.4796(2) 0.0409(14) Uani 1 1 d . . . . .
H214 H -0.4401 -0.0886 0.4758 0.049 Uiso 1 1 d R U . . .
C201 C -0.1270(4) -0.2643(4) 0.31668(17) 0.0211(9) Uani 1 1 d . . . . .
C108 C 0.8666(5) 0.6447(4) 0.12855(19) 0.0277(10) Uani 1 1 d . . . . .
108A H 0.9516 0.6532 0.1234 0.033 Uiso 1 1 d R U . . .
108B H 0.8470 0.6237 0.1622 0.033 Uiso 1 1 d R U . . .
108C H 0.7994 0.7124 0.1190 0.033 Uiso 1 1 d R U . . .
C21 C 0.4502(5) -0.0275(4) 0.1772(2) 0.0297(11) Uani 1 1 d . . . . .
H21 H 0.3944 -0.0507 0.2011 0.036 Uiso 1 1 d R U . . .
C202 C -0.1235(5) -0.1606(4) 0.30074(18) 0.0229(9) Uani 1 1 d . . . . .
C113 C 0.5653(7) 0.5691(6) 0.2814(2) 0.0428(15) Uani 1 1 d . . . . .
H113 H 0.5469 0.5730 0.3147 0.051 Uiso 1 1 d R U . . .
C118 C 0.8341(6) 0.2805(4) 0.0123(2) 0.0318(11) Uani 1 1 d . . . . .
H118 H 0.8488 0.2763 -0.0209 0.038 Uiso 1 1 d R U . . .
C13 C 0.3657(7) -0.0796(6) 0.3932(2) 0.0455(16) Uani 1 1 d . . . . .
H13 H 0.3652 -0.1249 0.4218 0.055 Uiso 1 1 d R U . . .
C7 C 0.0788(5) 0.2753(4) 0.2500(2) 0.0281(10) Uani 1 1 d . . . . .
H7A H 0.0682 0.2568 0.2848 0.034 Uiso 1 1 d R U . . .
H7B H -0.0087 0.3043 0.2390 0.034 Uiso 1 1 d R U . . .
C102 C 0.7635(5) 0.6820(4) 0.03103(17) 0.0233(9) Uani 1 1 d . . . . .
C15 C 0.2831(5) 0.0958(5) 0.34865(19) 0.0319(11) Uani 1 1 d . . . . .
H15 H 0.2263 0.1681 0.3475 0.038 Uiso 1 1 d R U . . .
C114 C 0.4888(6) 0.6504(5) 0.2506(2) 0.0374(13) Uani 1 1 d . . . . .
H114 H 0.4218 0.7105 0.2630 0.045 Uiso 1 1 d R U . . .
C220 C 0.3688(5) -0.5743(4) 0.3535(2) 0.0313(11) Uani 1 1 d . . . . .
H220 H 0.4171 -0.6175 0.3290 0.038 Uiso 1 1 d R U . . .
C123 C 0.4514(7) 0.3708(6) 0.0742(3) 0.058(2) Uani 1 1 d . . . . .
123A H 0.3859 0.3381 0.0751 0.070 Uiso 1 1 d R U . . .
123B H 0.5142 0.3289 0.0965 0.070 Uiso 1 1 d R U . . .
123C H 0.4968 0.3725 0.0421 0.070 Uiso 1 1 d R U . . .
O1 O 0.9239(4) 0.1453(3) 0.35672(14) 0.0351(9) Uani 1 1 d . . . . .
H1A H 0.8843 0.1540 0.3336 0.042 Uiso 1 1 d R U . . .
H1B H 0.9206 0.2153 0.3551 0.042 Uiso 1 1 d R U . . .
Cl4 Cl -0.0394(2) -0.1075(3) 0.08926(11) 0.0482(3) Uani 0.5 1 d D . P A 1
Cl5 Cl 0.1917(3) -0.0499(3) 0.06572(13) 0.0560(4) Uani 0.5 1 d D . P A 1
Cl6 Cl 0.0792(4) -0.0674(5) 0.16530(13) 0.0740(6) Uani 0.5 1 d D . P A 1
Cl4A Cl -0.0550(2) -0.0966(3) 0.10960(13) 0.0482(3) Uani 0.43 1 d D . P A 2
Cl6A Cl 0.1424(4) -0.1332(5) 0.17273(10) 0.0740(6) Uani 0.43 1 d D . P A 2
Cl5A Cl 0.1670(4) -0.0233(3) 0.07762(14) 0.0560(4) Uani 0.43 1 d D . P A 2
Cl4B Cl -0.0126(12) -0.100(2) 0.0738(5) 0.0482(3) Uani 0.07 1 d D . P A 3
Cl5B Cl 0.195(2) -0.0297(16) 0.0981(9) 0.0560(4) Uani 0.07 1 d D . P A 3
Cl6B Cl 0.0464(17) -0.127(2) 0.1719(2) 0.0740(6) Uani 0.07 1 d D . P A 3

loop_
_atom_site_aniso_label
_atom_site_aniso_U_11
_atom_site_aniso_U_22
_atom_site_aniso_U_33
_atom_site_aniso_U_23
_atom_site_aniso_U_13
_atom_site_aniso_U_12
Sn1 0.01620(15) 0.02112(15) 0.01879(14) 0.00105(11) -0.00266(11) -0.00598(12)
Sn3 0.01773(15) 0.02055(15) 0.02128(15) -0.00209(11) -0.00213(11) -0.00865(12)
Sn2 0.01671(15) 0.01524(14) 0.01743(14) -0.00079(11) -0.00101(11) -0.00627(12)
Cl1 0.0482(7) 0.0352(6) 0.0523(8) -0.0068(6) 0.0117(6) -0.0108(6)
Cl2 0.0569(9) 0.0399(7) 0.0651(10) -0.0139(7) 0.0143(7) -0.0152(7)
Cl3 0.0462(9) 0.1199(17) 0.0595(10) -0.0240(10) -0.0121(8) -0.0252(10)
N11 0.021(2) 0.024(2) 0.029(2) -0.0025(16) -0.0024(16) -0.0122(17)
C110 0.023(2) 0.026(2) 0.018(2) 0.0001(17) -0.0018(17) -0.016(2)
C210 0.027(3) 0.031(3) 0.025(2) -0.0049(19) -0.0004(19) -0.019(2)
C111 0.033(3) 0.028(3) 0.028(3) 0.000(2) -0.007(2) -0.013(2)
C106 0.027(3) 0.022(2) 0.023(2) 0.0009(18) -0.0050(19) -0.009(2)
N1 0.019(2) 0.023(2) 0.030(2) -0.0028(16) -0.0051(16) -0.0077(16)
C17 0.028(3) 0.029(3) 0.023(2) 0.0024(19) -0.0063(19) -0.014(2)
C5 0.039(3) 0.027(3) 0.027(2) -0.004(2) -0.002(2) -0.019(2)
C211 0.041(3) 0.038(3) 0.027(3) 0.000(2) -0.004(2) -0.022(3)
C8 0.024(3) 0.028(3) 0.047(3) -0.002(2) -0.006(2) -0.015(2)
C105 0.045(3) 0.029(3) 0.028(3) 0.005(2) -0.010(2) -0.015(2)
C221 0.025(2) 0.027(2) 0.026(2) 0.0009(19) -0.0038(19) -0.010(2)
C10 0.022(2) 0.035(3) 0.021(2) 0.0043(19) -0.0054(18) -0.016(2)
C20 0.041(3) 0.027(3) 0.036(3) -0.008(2) -0.002(2) -0.012(2)
C104 0.054(4) 0.031(3) 0.026(3) 0.008(2) -0.007(2) -0.020(3)
C1 0.022(2) 0.022(2) 0.019(2) -0.0010(17) -0.0038(17) -0.0068(19)
C120 0.039(3) 0.017(2) 0.038(3) 0.002(2) -0.003(2) -0.007(2)
N7 0.021(2) 0.0213(19) 0.027(2) -0.0006(16) -0.0053(16) -0.0086(16)
C109 0.017(2) 0.024(2) 0.046(3) -0.003(2) -0.004(2) -0.004(2)
C119 0.042(3) 0.020(2) 0.043(3) -0.011(2) 0.002(3) -0.008(2)
C204 0.024(3) 0.037(3) 0.027(3) -0.001(2) -0.007(2) -0.002(2)
C6 0.023(2) 0.030(3) 0.024(2) -0.0015(19) -0.0022(18) -0.012(2)
N13 0.036(3) 0.034(2) 0.042(3) -0.013(2) 0.006(2) -0.020(2)
C103 0.041(3) 0.034(3) 0.025(2) 0.001(2) 0.005(2) -0.022(3)
C115 0.022(2) 0.034(3) 0.030(2) -0.007(2) 0.0030(19) -0.015(2)
C219 0.021(3) 0.036(3) 0.043(3) 0.006(2) -0.006(2) -0.008(2)
N12 0.028(2) 0.025(2) 0.027(2) -0.0021(17) -0.0026(17) -0.0136(18)
N5 0.026(2) 0.033(2) 0.030(2) 0.0000(18) -0.0091(18) -0.0128(19)
C9 0.026(3) 0.031(3) 0.035(3) -0.005(2) -0.013(2) -0.007(2)
C218 0.027(3) 0.041(3) 0.036(3) 0.002(2) -0.011(2) -0.017(2)
C216 0.020(2) 0.023(2) 0.026(2) 0.0041(18) -0.0058(18) -0.0113(19)
N6 0.0148(18) 0.0199(19) 0.029(2) -0.0040(16) -0.0008(15) -0.0072(15)
N8 0.020(2) 0.024(2) 0.034(2) 0.0005(17) -0.0023(17) -0.0062(17)
C11 0.032(3) 0.035(3) 0.027(3) 0.005(2) -0.004(2) -0.015(2)
C19 0.034(3) 0.033(3) 0.025(2) -0.005(2) -0.006(2) -0.005(2)
C22 0.023(2) 0.023(2) 0.026(2) -0.0011(18) -0.0071(19) -0.0082(19)
C12 0.054(4) 0.038(3) 0.043(3) 0.018(3) -0.019(3) -0.023(3)
C207 0.027(3) 0.019(2) 0.033(3) -0.0021(19) -0.004(2) -0.008(2)
C116 0.019(2) 0.016(2) 0.025(2) -0.0021(17) -0.0032(17) -0.0076(18)
C101 0.028(2) 0.016(2) 0.020(2) -0.0007(16) -0.0017(18) -0.0093(19)
C223 0.031(3) 0.047(4) 0.073(5) -0.018(3) 0.011(3) -0.025(3)
C23 0.032(3) 0.044(3) 0.024(2) 0.001(2) -0.006(2) -0.016(3)
N9 0.021(2) 0.035(2) 0.037(2) 0.0045(19) -0.0046(18) -0.0099(19)
C222 0.031(3) 0.028(3) 0.029(2) 0.001(2) -0.005(2) -0.017(2)
C121 0.031(3) 0.022(2) 0.024(2) 0.0018(18) -0.002(2) -0.012(2)
C212 0.060(4) 0.062(4) 0.024(3) -0.007(3) 0.006(3) -0.037(4)
N4 0.023(2) 0.037(2) 0.030(2) -0.0005(18) -0.0054(17) -0.0148(19)
N10 0.024(2) 0.040(3) 0.038(2) 0.001(2) -0.0093(19) -0.016(2)
C25 0.055(5) 0.047(4) 0.114(7) -0.035(5) 0.013(5) -0.021(4)
N15 0.037(3) 0.033(2) 0.037(2) -0.0026(19) -0.001(2) -0.023(2)
C205 0.022(2) 0.043(3) 0.026(2) -0.010(2) -0.0035(19) -0.009(2)
C107 0.025(3) 0.029(3) 0.029(2) -0.006(2) 0.009(2) -0.012(2)
C117 0.028(3) 0.021(2) 0.024(2) -0.0002(18) -0.0067(19) -0.009(2)
N3 0.023(2) 0.038(2) 0.026(2) 0.0000(18) -0.0029(17) -0.0147(19)
C18 0.029(3) 0.042(3) 0.023(2) -0.003(2) -0.002(2) -0.015(2)
N14 0.044(3) 0.034(2) 0.039(3) -0.011(2) 0.001(2) -0.022(2)
C215 0.027(3) 0.029(3) 0.035(3) -0.006(2) 0.002(2) -0.011(2)
C122 0.028(3) 0.033(3) 0.031(3) -0.001(2) -0.008(2) -0.017(2)
C209 0.022(3) 0.033(3) 0.036(3) 0.003(2) -0.001(2) -0.013(2)
C3 0.024(2) 0.024(2) 0.029(2) -0.0019(19) -0.007(2) -0.005(2)
C217 0.030(3) 0.033(3) 0.029(3) -0.003(2) -0.005(2) -0.016(2)
C203 0.025(3) 0.027(3) 0.030(3) 0.002(2) -0.004(2) -0.005(2)
C24 0.034(3) 0.042(3) 0.025(2) -0.001(2) -0.004(2) -0.017(3)
C213 0.052(4) 0.052(4) 0.040(3) -0.024(3) 0.021(3) -0.027(3)
N2 0.019(2) 0.028(2) 0.0218(19) 0.0021(16) -0.0041(15) -0.0095(17)
C206 0.022(2) 0.030(3) 0.026(2) -0.008(2) -0.0014(19) -0.009(2)
C4 0.035(3) 0.022(2) 0.029(3) -0.0010(19) -0.006(2) -0.007(2)
C112 0.059(4) 0.047(3) 0.027(3) 0.005(2) -0.014(3) -0.033(3)
C14 0.044(4) 0.075(5) 0.024(3) -0.001(3) 0.001(2) -0.038(3)
C2 0.021(2) 0.026(2) 0.022(2) -0.0028(18) -0.0020(18) -0.010(2)
C208 0.039(3) 0.034(3) 0.038(3) -0.005(2) -0.012(2) -0.019(2)
C16 0.017(2) 0.023(2) 0.020(2) 0.0011(17) -0.0055(17) -0.0046(18)
C214 0.036(3) 0.036(3) 0.051(4) -0.018(3) 0.011(3) -0.014(3)
C201 0.014(2) 0.022(2) 0.025(2) -0.0063(18) 0.0005(17) -0.0046(18)
C108 0.025(3) 0.027(3) 0.036(3) -0.005(2) -0.005(2) -0.013(2)
C21 0.030(3) 0.028(3) 0.033(3) 0.000(2) -0.003(2) -0.013(2)
C202 0.015(2) 0.022(2) 0.029(2) -0.0036(19) -0.0006(18) -0.0038(18)
C113 0.059(4) 0.067(4) 0.022(3) -0.010(3) 0.004(3) -0.046(4)
C118 0.040(3) 0.030(3) 0.028(3) -0.010(2) 0.000(2) -0.014(2)
C13 0.056(4) 0.062(4) 0.031(3) 0.020(3) -0.016(3) -0.039(4)
C7 0.020(2) 0.027(3) 0.037(3) -0.004(2) -0.003(2) -0.009(2)
C102 0.027(3) 0.022(2) 0.020(2) -0.0039(18) 0.0049(18) -0.011(2)
C15 0.027(3) 0.043(3) 0.028(3) -0.002(2) -0.003(2) -0.015(2)
C114 0.036(3) 0.050(4) 0.033(3) -0.019(3) 0.010(2) -0.024(3)
C220 0.025(3) 0.030(3) 0.032(3) -0.001(2) 0.000(2) -0.005(2)
C123 0.041(4) 0.045(4) 0.103(6) -0.031(4) -0.010(4) -0.021(3)
O1 0.043(2) 0.035(2) 0.032(2) -0.0019(16) -0.0138(17) -0.0161(18)
Cl4 0.0482(7) 0.0352(6) 0.0523(8) -0.0068(6) 0.0117(6) -0.0108(6)
Cl5 0.0569(9) 0.0399(7) 0.0651(10) -0.0139(7) 0.0143(7) -0.0152(7)
Cl6 0.0462(9) 0.1199(17) 0.0595(10) -0.0240(10) -0.0121(8) -0.0252(10)
Cl4A 0.0482(7) 0.0352(6) 0.0523(8) -0.0068(6) 0.0117(6) -0.0108(6)
Cl6A 0.0462(9) 0.1199(17) 0.0595(10) -0.0240(10) -0.0121(8) -0.0252(10)
Cl5A 0.0569(9) 0.0399(7) 0.0651(10) -0.0139(7) 0.0143(7) -0.0152(7)
Cl4B 0.0482(7) 0.0352(6) 0.0523(8) -0.0068(6) 0.0117(6) -0.0108(6)
Cl5B 0.0569(9) 0.0399(7) 0.0651(10) -0.0139(7) 0.0143(7) -0.0152(7)
Cl6B 0.0462(9) 0.1199(17) 0.0595(10) -0.0240(10) -0.0121(8) -0.0252(10)

loop_
_atom_type_symbol
_atom_type_description
_atom_type_scat_dispersion_real
_atom_type_scat_dispersion_imag
_atom_type_scat_source
C C 0.0033 0.0016 'International Tables Vol C Tables 4.2.6.8 and 6.1.1.4'
H H 0.0000 0.0000 'International Tables Vol C Tables 4.2.6.8 and 6.1.1.4'
O O 0.0106 0.0060 'International Tables Vol C Tables 4.2.6.8 and 6.1.1.4'
N N 0.0061 0.0033 'International Tables Vol C Tables 4.2.6.8 and 6.1.1.4'
Cl Cl 0.1484 0.1585 'International Tables Vol C Tables 4.2.6.8 and 6.1.1.4'
Sn Sn -0.6537 1.4246 'International Tables Vol C Tables 4.2.6.8 and 6.1.1.4'

loop_
_exptl_crystal_face_index_h
_exptl_crystal_face_index_k
_exptl_crystal_face_index_l
_exptl_crystal_face_perp_dist
0 1 0 0.170
0 -1 0 0.161
0 0 1 0.127
0 0 -1 0.111
1 -1 0 0.172
-1 1 0 0.140
1 1 0 0.241
-1 -1 0 0.222

loop_
_geom_angle_atom_site_label_1
_geom_angle_atom_site_label_2
_geom_angle_atom_site_label_3
_geom_angle
C1 Sn1 C10 122.90(19)
C1 Sn1 C16 123.08(17)
C10 Sn1 C16 112.56(19)
C1 Sn1 N2 93.60(17)
C10 Sn1 N2 93.00(16)
C16 Sn1 N2 95.48(16)
C1 Sn1 N1 76.00(16)
C10 Sn1 N1 90.78(16)
C16 Sn1 N1 92.26(16)
N2 Sn1 N1 169.33(14)
C216 Sn3 C210 118.43(19)
C216 Sn3 C201 127.36(18)
C210 Sn3 C201 112.69(19)
C216 Sn3 N12 93.47(17)
C210 Sn3 N12 95.63(17)
C201 Sn3 N12 93.31(17)
C216 Sn3 N11 88.82(15)
C210 Sn3 N11 93.91(16)
C201 Sn3 N11 75.78(16)
N12 Sn3 N11 167.68(14)
C116 Sn2 C110 119.24(18)
C116 Sn2 C101 114.61(18)
C110 Sn2 C101 124.56(17)
C116 Sn2 N7 93.50(16)
C110 Sn2 N7 93.80(16)
C101 Sn2 N7 95.22(17)
C116 Sn2 N6 88.45(15)
C110 Sn2 N6 92.93(15)
C101 Sn2 N6 75.99(16)
N7 Sn2 N6 170.97(14)
C209 N11 C208 109.9(4)
C209 N11 C207 109.4(4)
C208 N11 C207 109.4(4)
C209 N11 Sn3 109.9(3)
C208 N11 Sn3 115.3(3)
C207 N11 Sn3 102.6(3)
C115 C110 C111 118.7(5)
C115 C110 Sn2 120.4(4)
C111 C110 Sn2 121.0(4)
C215 C210 C211 118.2(5)
C215 C210 Sn3 119.0(4)
C211 C210 Sn3 122.6(4)
C110 C111 C112 120.9(5)
C110 C111 H111 119.8
C112 C111 H111 119.3
C105 C106 C101 120.5(5)
C105 C106 H106 119.9
C101 C106 H106 119.5
C9 N1 C7 110.2(4)
C9 N1 C8 109.1(4)
C7 N1 C8 109.4(4)
C9 N1 Sn1 110.3(3)
C7 N1 Sn1 100.6(3)
C8 N1 Sn1 116.9(3)
C18 C17 C16 120.4(5)
C18 C17 H17 119.7
C16 C17 H17 119.9
C4 C5 C6 120.7(5)
C4 C5 H5 119.5
C6 C5 H5 119.8
C212 C211 C210 120.4(6)
C212 C211 H211 119.8
C210 C211 H211 119.7
N1 C8 H8A 109.3
N1 C8 H8B 109.3
H8A C8 H8B 109.5
N1 C8 H8C 109.8
H8A C8 H8C 109.5
H8B C8 H8C 109.4
C104 C105 C106 120.1(5)
C104 C105 H105 120.1
C106 C105 H105 119.8
C216 C221 C220 120.4(5)
C216 C221 H221 119.7
C220 C221 H221 120.0
C11 C10 C15 118.5(5)
C11 C10 Sn1 118.1(4)
C15 C10 Sn1 123.4(4)
C19 C20 C21 120.1(5)
C19 C20 H20 120.3
C21 C20 H20 119.6
C105 C104 C103 120.3(5)
C105 C104 H104 119.8
C103 C104 H104 119.9
C6 C1 C2 119.5(4)
C6 C1 Sn1 125.2(4)
C2 C1 Sn1 115.2(3)
C121 C120 C119 120.3(5)
C121 C120 H120 119.6
C119 C120 H120 120.1
C122 N7 N8 105.7(4)
C122 N7 Sn2 140.0(4)
N8 N7 Sn2 114.3(3)
N6 C109 109A 109.7
N6 C109 109B 109.4
109A C109 109B 109.4
N6 C109 109C 109.3
109A C109 109C 109.4
109B C109 109C 109.6
C118 C119 C120 119.6(5)
C118 C119 H119 120.4
C120 C119 H119 119.9
C205 C204 C203 120.3(5)
C205 C204 H204 119.8
C203 C204 H204 119.9
C5 C6 C1 119.8(5)
C5 C6 H6 120.3
C1 C6 H6 119.9
N14 N13 N12 107.0(4)
C104 C103 C102 120.1(5)
C104 C103 H103 119.9
C102 C103 H103 120.0
C110 C115 C114 120.3(5)
C110 C115 H115 120.2
C114 C115 H115 119.5
C218 C219 C220 119.6(5)
C218 C219 H219 120.2
C220 C219 H219 120.2
C222 N12 N13 106.4(4)
C222 N12 Sn3 136.6(4)
N13 N12 Sn3 116.2(3)
C22 N5 N4 105.8(4)
N1 C9 H9A 109.6
N1 C9 H9B 109.4
H9A C9 H9B 109.4
N1 C9 H9C 109.6
H9A C9 H9C 109.4
H9B C9 H9C 109.4
C219 C218 C217 120.9(5)
C219 C218 H218 119.7
C217 C218 H218 119.4
C221 C216 C217 118.8(5)
C221 C216 Sn3 121.3(3)
C217 C216 Sn3 119.8(4)
C107 N6 C108 109.7(4)
C107 N6 C109 110.1(4)
C108 N6 C109 108.9(4)
C107 N6 Sn2 100.8(3)
C108 N6 Sn2 111.5(3)
C109 N6 Sn2 115.5(3)
N9 N8 N7 108.1(4)
C10 C11 C12 120.9(6)
C10 C11 H11 119.4
C12 C11 H11 119.7
C18 C19 C20 119.3(5)
C18 C19 H19 120.6
C20 C19 H19 120.1
N5 C22 N2 110.7(4)
N5 C22 C23 123.1(4)
N2 C22 C23 126.2(4)
C13 C12 C11 120.1(6)
C13 C12 H12 119.7
C11 C12 H12 120.1
N11 C207 C202 110.8(4)
N11 C207 207A 109.3
C202 C207 207A 109.5
N11 C207 207B 109.4
C202 C207 207B 109.7
207A C207 207B 108.0
C117 C116 C121 118.9(4)
C117 C116 Sn2 119.2(3)
C121 C116 Sn2 122.0(4)
C106 C101 C102 119.2(4)
C106 C101 Sn2 126.1(4)
C102 C101 Sn2 114.6(3)
C222 C223 223A 109.7
C222 C223 223B 109.8
223A C223 223B 109.5
C222 C223 223C 108.8
223A C223 223C 109.5
223B C223 223C 109.5
C22 C23 H23A 109.1
C22 C23 H23B 108.8
H23A C23 H23B 109.5
C22 C23 H23C 110.5
H23A C23 H23C 109.5
H23B C23 H23C 109.4
N8 N9 N10 110.2(4)
N15 C222 N12 110.6(5)
N15 C222 C223 124.5(5)
N12 C222 C223 124.9(5)
C120 C121 C116 120.4(5)
C120 C121 H121 120.0
C116 C121 H121 119.6
C213 C212 C211 120.2(6)
C213 C212 H212 119.8
C211 C212 H212 120.0
N3 N4 N5 109.5(4)
C122 N10 N9 105.6(4)
Cl5A C25 Cl4A 112.07(16)
Cl5B C25 Cl6B 109.24(17)
Cl5B C25 Cl4B 113.9(12)
Cl6B C25 Cl4B 109.01(15)
Cl6 C25 Cl5 109.1(3)
Cl6 C25 Cl4 108.57(13)
Cl5 C25 Cl4 105.19(14)
Cl5A C25 Cl6A 108.03(15)
Cl4A C25 Cl6A 107.64(14)
Cl6 C25 H25 125.3
Cl5A C25 H25 117.0
Cl4A C25 H25 114.5
Cl5B C25 H25 115.7
Cl6B C25 H25 105.9
Cl4B C25 H25 102.5
Cl5 C25 H25 102.2
Cl4 C25 H25 104.8
Cl6A C25 H25 95.8
C222 N15 N14 105.1(4)
C204 C205 C206 120.1(5)
C204 C205 H205 120.0
C206 C205 H205 119.9
N6 C107 C102 111.2(4)
N6 C107 107A 109.4
C102 C107 107A 109.3
N6 C107 107B 109.4
C102 C107 107B 109.5
107A C107 107B 108.0
C118 C117 C116 120.7(5)
C118 C117 H117 119.8
C116 C117 H117 119.5
N4 N3 N2 108.5(4)
C19 C18 C17 121.0(5)
C19 C18 H18 119.2
C17 C18 H18 119.8
N13 N14 N15 110.9(4)
C214 C215 C210 121.3(5)
C214 C215 H215 119.4
C210 C215 H215 119.3
N10 C122 N7 110.5(5)
N10 C122 C123 122.5(5)
N7 C122 C123 127.1(5)
N11 C209 209A 109.3
N11 C209 209B 109.4
209A C209 209B 109.5
N11 C209 209C 109.7
209A C209 209C 109.6
209B C209 209C 109.4
C4 C3 C2 120.3(5)
C4 C3 H3 119.6
C2 C3 H3 120.1
C218 C217 C216 120.1(5)
C218 C217 H217 120.0
C216 C217 H217 119.9
C204 C203 C202 120.1(5)
C204 C203 H203 119.8
C202 C203 H203 120.1
Cl3 C24 Cl1 110.1(3)
Cl3 C24 Cl2 111.4(3)
Cl1 C24 Cl2 109.6(3)
Cl3 C24 H24 108.5
Cl1 C24 H24 108.6
Cl2 C24 H24 108.5
C214 C213 C212 120.2(6)
C214 C213 H213 119.8
C212 C213 H213 120.0
C22 N2 N3 105.4(4)
C22 N2 Sn1 137.9(3)
N3 N2 Sn1 116.7(3)
C205 C206 C201 120.1(5)
C205 C206 H206 120.3
C201 C206 H206 119.6
C5 C4 C3 119.9(5)
C5 C4 H4 120.0
C3 C4 H4 120.1
C113 C112 C111 119.8(6)
C113 C112 H112 120.0
C111 C112 H112 120.2
C13 C14 C15 120.1(6)
C13 C14 H14 120.1
C15 C14 H14 119.7
C3 C2 C1 119.8(4)
C3 C2 C7 121.0(4)
C1 C2 C7 119.1(4)
N11 C208 208A 109.4
N11 C208 208B 109.0
208A C208 208B 109.5
N11 C208 208C 109.9
208A C208 208C 109.5
208B C208 208C 109.5
C21 C16 C17 117.8(5)
C21 C16 Sn1 120.7(4)
C17 C16 Sn1 121.4(4)
C213 C214 C215 119.6(6)
C213 C214 H214 120.1
C215 C214 H214 120.3
C206 C201 C202 119.6(4)
C206 C201 Sn3 124.2(4)
C202 C201 Sn3 116.2(3)
N6 C108 108A 109.5
N6 C108 108B 109.6
108A C108 108B 109.4
N6 C108 108C 109.4
108A C108 108C 109.4
108B C108 108C 109.5
C20 C21 C16 121.3(5)
C20 C21 H21 119.3
C16 C21 H21 119.4
C203 C202 C201 119.7(5)
C203 C202 C207 120.6(4)
C201 C202 C207 119.6(4)
C112 C113 C114 120.2(5)
C112 C113 H113 120.0
C114 C113 H113 119.8
C119 C118 C117 120.1(5)
C119 C118 H118 119.9
C117 C118 H118 120.0
C12 C13 C14 119.6(5)
C12 C13 H13 120.4
C14 C13 H13 120.0
N1 C7 C2 111.2(4)
N1 C7 H7A 109.5
C2 C7 H7A 109.2
N1 C7 H7B 109.3
C2 C7 H7B 109.5
H7A C7 H7B 108.0
C101 C102 C103 119.7(5)
C101 C102 C107 119.3(4)
C103 C102 C107 121.0(5)
C14 C15 C10 120.7(6)
C14 C15 H15 119.7
C10 C15 H15 119.6
C113 C114 C115 120.1(6)
C113 C114 H114 119.9
C115 C114 H114 120.0
C219 C220 C221 120.2(5)
C219 C220 H220 120.0
C221 C220 H220 119.9
C122 C123 123A 109.9
C122 C123 123B 108.6
123A C123 123B 109.4
C122 C123 123C 110.0
123A C123 123C 109.5
123B C123 123C 109.5
H1A O1 H1B 96.5

loop_
_geom_bond_atom_site_label_1
_geom_bond_atom_site_label_2
_geom_bond_distance
Sn1 C1 2.126(5)
Sn1 C10 2.127(5)
Sn1 C16 2.132(5)
Sn1 N2 2.263(4)
Sn1 N1 2.466(4)
Sn3 C216 2.123(5)
Sn3 C210 2.123(5)
Sn3 C201 2.129(5)
Sn3 N12 2.255(4)
Sn3 N11 2.468(4)
Sn2 C116 2.121(5)
Sn2 C110 2.132(4)
Sn2 C101 2.134(4)
Sn2 N7 2.254(4)
Sn2 N6 2.448(4)
Cl1 C24 1.758(6)
Cl2 C24 1.764(6)
Cl3 C24 1.745(6)
N11 C209 1.472(7)
N11 C208 1.478(6)
N11 C207 1.483(6)
C110 C115 1.389(7)
C110 C111 1.392(7)
C210 C215 1.392(8)
C210 C211 1.397(7)
C111 C112 1.392(8)
C111 H111 0.9291
C106 C105 1.388(7)
C106 C101 1.394(7)
C106 H106 0.9308
N1 C9 1.472(7)
N1 C7 1.479(7)
N1 C8 1.481(6)
C17 C18 1.387(7)
C17 C16 1.399(7)
C17 H17 0.9301
C5 C4 1.378(8)
C5 C6 1.390(7)
C5 H5 0.9308
C211 C212 1.393(8)
C211 H211 0.9307
C8 H8A 0.9592
C8 H8B 0.9597
C8 H8C 0.9605
C105 C104 1.377(9)
C105 H105 0.9289
C221 C216 1.384(7)
C221 C220 1.400(7)
C221 H221 0.9299
C10 C11 1.383(8)
C10 C15 1.392(7)
C20 C19 1.386(8)
C20 C21 1.385(8)
C20 H20 0.9296
C104 C103 1.384(8)
C104 H104 0.9316
C1 C6 1.393(7)
C1 C2 1.401(7)
C120 C121 1.385(7)
C120 C119 1.389(8)
C120 H120 0.9300
N7 C122 1.341(6)
N7 N8 1.353(6)
C109 N6 1.480(6)
C109 109A 0.9598
C109 109B 0.9583
C109 109C 0.9610
C119 C118 1.383(8)
C119 H119 0.9301
C204 C205 1.381(8)
C204 C203 1.385(8)
C204 H204 0.9291
C6 H6 0.9297
N13 N14 1.306(6)
N13 N12 1.365(6)
C103 C102 1.402(7)
C103 H103 0.9294
C115 C114 1.400(7)
C115 H115 0.9300
C219 C218 1.375(9)
C219 C220 1.380(8)
C219 H219 0.9293
N12 C222 1.335(6)
N5 C22 1.315(6)
N5 N4 1.358(6)
C9 H9A 0.9600
C9 H9B 0.9613
C9 H9C 0.9598
C218 C217 1.384(8)
C218 H218 0.9313
C216 C217 1.400(7)
N6 C107 1.477(6)
N6 C108 1.477(6)
N8 N9 1.304(6)
C11 C12 1.386(7)
C11 H11 0.9311
C19 C18 1.371(8)
C19 H19 0.9301
C22 N2 1.344(6)
C22 C23 1.487(7)
C12 C13 1.380(10)
C12 H12 0.9298
C207 C202 1.504(7)
C207 207A 0.9699
C207 207B 0.9692
C116 C117 1.392(7)
C116 C121 1.392(6)
C101 C102 1.398(7)
C223 C222 1.480(8)
C223 223A 0.9603
C223 223B 0.9595
C223 223C 0.9594
C23 H23A 0.9583
C23 H23B 0.9604
C23 H23C 0.9598
N9 N10 1.343(7)
C222 N15 1.325(7)
C121 H121 0.9289
C212 C213 1.379(10)
C212 H212 0.9297
N4 N3 1.303(6)
N10 C122 1.321(7)
C25 Cl6 1.7486(19)
C25 Cl5A 1.7487(19)
C25 Cl4A 1.7488(18)
C25 Cl5B 1.763(2)
C25 Cl6B 1.766(2)
C25 Cl4B 1.768(2)
C25 Cl5 1.7938(19)
C25 Cl4 1.7953(19)
C25 Cl6A 1.8013(19)
C25 H25 0.9803
N15 N14 1.349(7)
C205 C206 1.394(7)
C205 H205 0.9303
C107 C102 1.506(7)
C107 107A 0.9704
C107 107B 0.9704
C117 C118 1.389(7)
C117 H117 0.9301
N3 N2 1.361(6)
C18 H18 0.9302
C215 C214 1.388(8)
C215 H215 0.9317
C122 C123 1.485(8)
C209 209A 0.9590
C209 209B 0.9607
C209 209C 0.9597
C3 C4 1.387(7)
C3 C2 1.389(7)
C3 H3 0.9303
C217 H217 0.9292
C203 C202 1.397(7)
C203 H203 0.9288
C24 H24 0.9818
C213 C214 1.379(10)
C213 H213 0.9305
C206 C201 1.394(7)
C206 H206 0.9311
C4 H4 0.9296
C112 C113 1.378(10)
C112 H112 0.9299
C14 C13 1.382(10)
C14 C15 1.385(8)
C14 H14 0.9303
C2 C7 1.506(7)
C208 208A 0.9594
C208 208B 0.9592
C208 208C 0.9612
C16 C21 1.389(7)
C214 H214 0.9298
C201 C202 1.398(7)
C108 108A 0.9610
C108 108B 0.9606
C108 108C 0.9601
C21 H21 0.9296
C113 C114 1.378(9)
C113 H113 0.9319
C118 H118 0.9292
C13 H13 0.9303
C7 H7A 0.9723
C7 H7B 0.9700
C15 H15 0.9304
C114 H114 0.9303
C220 H220 0.9291
C123 123A 0.9603
C123 123B 0.9603
C123 123C 0.9599
O1 H1A 0.8078
O1 H1B 0.9134

loop_
_geom_hbond_atom_site_label_D
_geom_hbond_atom_site_label_H
_geom_hbond_atom_site_label_A
_geom_hbond_distance_DH
_geom_hbond_distance_HA
_geom_hbond_distance_DA
_geom_hbond_angle_DHA
_geom_hbond_site_symmetry_A
O1 H1A N5 0.81 2.08 2.872(6) 167.4 .
O1 H1B N14 0.91 2.01 2.914(6) 169.6 1_665
O1 H1B N15 0.91 2.68 3.457(6) 143.7 1_665
C8 H8C Cl6 0.96 2.82 3.439(6) 122.9 .
C109 109C N10 0.96 2.51 3.462(7) 172.5 1_655
C25 H25 N8 0.98 2.28 3.211(5) 159.0 1_545
C25 H25 N9 0.98 2.07 3.017(6) 161.5 1_545
C24 H24 N15 0.98 2.59 3.263(7) 125.6 2_546
C24 H24 O1 0.98 2.44 3.144(7) 128.2 2_656
O1 H1A N5 0.81 2.08 2.872(6) 167.4 .
O1 H1B N15 0.91 2.68 3.457(6) 143.7 1_665
O1 H1B N14 0.91 2.01 2.914(6) 169.6 1_665
